data_4127392
loop_
_publ_author_name
'Claassens, Isabella E.'
'Barbour, Leonard J.'
'Haynes, Delia A.'

_publ_section_title
;
 A Multistimulus Responsive Porous Coordination Polymer:
 Temperature-Mediated Control of Solid-State [2+2] Cycloaddition.
;
_journal_issue 29
_journal_name_full 'Journal of the American Chemical Society'
_journal_page_first 11425
_journal_page_last 11429
_journal_paper_doi 10.1021/jacs.9b05961
_journal_volume 141
_journal_year 2019
_chemical_formula_moiety 'Cd2 C68 H48 N4 O10, 4(C4 H9 N O)'
_chemical_formula_sum 'C76 H66 Cd2 N6 O12'
_chemical_formula_weight 1480.14
_space_group_crystal_system triclinic
_space_group_IT_number 2
_space_group_name_Hall '-P 1'
_space_group_name_H-M_alt 'P -1'
_symmetry_space_group_name_Hall '-P 1'
_symmetry_space_group_name_H-M 'P -1'
_atom_sites_solution_hydrogens geom
_atom_sites_solution_primary 'dual space'
_atom_sites_solution_secondary difmap
_audit_creation_method SHELXL-2016/6
_cell_angle_alpha 115.954(3)
_cell_angle_beta 108.416(3)
_cell_angle_gamma 94.546(3)
_cell_formula_units_Z 2
_cell_length_a 19.811(2)
_cell_length_b 15.4443(16)
_cell_length_c 15.0786(14)
_cell_measurement_reflns_used 9814
_cell_measurement_temperature 100(2)
_cell_measurement_theta_max 24.46
_cell_measurement_theta_min 2.24
_cell_volume 3805.7(7)
_computing_cell_refinement 'SAINT V8.38A (Bruker, 2016)'
_computing_data_collection 'APEX3 (Bruker, 2017)'
_computing_data_reduction 'SAINT V8.38A (Bruker, 2016)'
_computing_molecular_graphics 'X-Seed (Barbour, 2001; Atwood & Barbour, 2003)'
_computing_publication_material EnCifer
_computing_structure_refinement 'SHELXL-2016/6 (Sheldrick, 2016)'
_computing_structure_solution 'SHELXT 2014/5 (Sheldrick, 2014)'
_diffrn_ambient_temperature 100(2)
_diffrn_detector 'charge integrating pixel array detector'
_diffrn_detector_area_resol_mean 7.4074
_diffrn_detector_type 'Bruker PHOTON II'
_diffrn_measured_fraction_theta_full 0.996
_diffrn_measured_fraction_theta_max 0.996
_diffrn_measurement_device 'four-circle diffractometer'
_diffrn_measurement_device_type 'Bruker D8 Venture'
_diffrn_measurement_method '\f and \w scans'
_diffrn_radiation_collimation 'focusing mirrors'
_diffrn_radiation_monochromator 'multilayer mirror optics'
_diffrn_radiation_type MoK\a
_diffrn_radiation_wavelength 0.71073
_diffrn_reflns_av_R_equivalents 0.0626
_diffrn_reflns_av_unetI/netI 0.0438
_diffrn_reflns_Laue_measured_fraction_full 0.996
_diffrn_reflns_Laue_measured_fraction_max 0.996
_diffrn_reflns_limit_h_max 23
_diffrn_reflns_limit_h_min -23
_diffrn_reflns_limit_k_max 17
_diffrn_reflns_limit_k_min -17
_diffrn_reflns_limit_l_max 17
_diffrn_reflns_limit_l_min -17
_diffrn_reflns_number 77047
_diffrn_reflns_point_group_measured_fraction_full 0.996
_diffrn_reflns_point_group_measured_fraction_max 0.996
_diffrn_reflns_theta_full 24.456
_diffrn_reflns_theta_max 24.456
_diffrn_reflns_theta_min 2.197
_diffrn_source 'microfocus sealed tube'
_diffrn_source_type 'INCOATEC I\ms 3.0'
_diffrn_standards_number 0
_exptl_absorpt_coefficient_mu 0.619
_exptl_absorpt_correction_T_max 1
_exptl_absorpt_correction_T_min 0.8589
_exptl_absorpt_correction_type multi-scan
_exptl_absorpt_process_details 'SADABS-2016/2 (Bruker,2016/2)'
_exptl_crystal_colour 'clear yellow'
_exptl_crystal_density_diffrn 1.292
_exptl_crystal_description 'rhombohedral plate'
_exptl_crystal_F_000 1512
_exptl_crystal_size_max 0.328
_exptl_crystal_size_mid 0.121
_exptl_crystal_size_min 0.066
_refine_diff_density_max 0.753
_refine_diff_density_min -0.745
_refine_diff_density_rms 0.080
_refine_ls_extinction_method none
_refine_ls_goodness_of_fit_ref 1.025
_refine_ls_hydrogen_treatment constr
_refine_ls_matrix_type full
_refine_ls_number_parameters 881
_refine_ls_number_reflns 12548
_refine_ls_number_restraints 0
_refine_ls_restrained_S_all 1.025
_refine_ls_R_factor_all 0.0577
_refine_ls_R_factor_gt 0.0419
_refine_ls_shift/su_max 0.001
_refine_ls_shift/su_mean 0.000
_refine_ls_structure_factor_coef Fsqd
_refine_ls_weighting_details 'w=1/[\s^2^(Fo^2^)+(0.0293P)^2^+8.7537P] where P=(Fo^2^+2Fc^2^)/3'
_refine_ls_weighting_scheme calc
_refine_ls_wR_factor_gt 0.0887
_refine_ls_wR_factor_ref 0.0972
_reflns_Friedel_coverage 0.000
_reflns_number_gt 10069
_reflns_number_total 12548
_reflns_threshold_expression 'I > 2\s(I)'
_cod_data_source_file ja9b05961_si_002.cif
_cod_data_source_block CdPCP_P2_irrad_100K
_cod_original_cell_volume 3805.6(7)
_cod_database_code 4127392
_shelx_shelxl_version_number 2016/6
_shelx_space_group_comment
;
The symmetry employed for this shelxl refinement is uniquely defined
by the following loop, which should always be used as a source of
symmetry information in preference to the above space-group names.
They are only intended as comments.
;
_shelx_estimated_absorpt_t_min 0.823
_shelx_estimated_absorpt_t_max 0.960

loop_
_space_group_symop_operation_xyz
'x, y, z'
'-x, -y, -z'

loop_
_atom_site_label
_atom_site_type_symbol
_atom_site_fract_x
_atom_site_fract_y
_atom_site_fract_z
_atom_site_U_iso_or_equiv
_atom_site_adp_type
_atom_site_occupancy
_atom_site_site_symmetry_order
_atom_site_calc_flag
_atom_site_refinement_flags_posn
_atom_site_refinement_flags_adp
_atom_site_refinement_flags_occupancy
_atom_site_disorder_assembly
_atom_site_disorder_group
Cd1 Cd -0.06917(2) 1.10313(2) 0.97804(2) 0.02143(8) Uani 1 1 d . . . . .
N2 N -0.01043(18) 1.0957(2) 0.8615(3) 0.0270(8) Uani 1 1 d . . . . .
C3 C -0.0105(2) 1.0081(3) 0.7862(3) 0.0272(9) Uani 1 1 d . . . . .
H3 H -0.023596 0.950474 0.791338 0.033 Uiso 1 1 calc R U . . .
C4 C 0.0073(2) 0.9968(3) 0.7011(3) 0.0313(10) Uani 1 1 d . . . . .
H4 H 0.008230 0.932878 0.651140 0.038 Uiso 1 1 calc R U . . .
C5 C 0.0239(2) 1.0787(3) 0.6881(4) 0.0340(10) Uani 1 1 d . . . . .
C6 C 0.0289(3) 1.1704(3) 0.7709(4) 0.0426(12) Uani 1 1 d . . . . .
H6 H 0.044927 1.229475 0.769895 0.051 Uiso 1 1 calc R U . . .
C7 C 0.0109(2) 1.1772(3) 0.8547(4) 0.0354(11) Uani 1 1 d . . . . .
H7 H 0.013623 1.240913 0.909121 0.043 Uiso 1 1 calc R U . . .
C8 C 0.0250(3) 1.0668(3) 0.5830(4) 0.0377(11) Uani 1 1 d . . . . .
H8 H 0.049219 1.131748 0.593362 0.045 Uiso 1 1 calc R U . . .
C9 C 0.0548(3) 0.9818(3) 0.5176(4) 0.0371(11) Uani 1 1 d . . . . .
H9 H 0.065087 0.937558 0.550044 0.044 Uiso 1 1 calc R U . . .
C10 C 0.1188(2) 1.0089(3) 0.4916(4) 0.0342(10) Uani 1 1 d . . . . .
C11 C 0.1371(2) 0.9294(3) 0.4250(3) 0.0309(10) Uani 1 1 d . . . . .
H11 H 0.118890 0.864834 0.413097 0.037 Uiso 1 1 calc R U . . .
C12 C 0.1815(2) 0.9412(3) 0.3750(3) 0.0303(10) Uani 1 1 d . . . . .
H12 H 0.191739 0.884253 0.326999 0.036 Uiso 1 1 calc R U . . .
C13 C 0.2119(2) 1.0354(3) 0.3935(3) 0.0289(9) Uani 1 1 d . . . . .
C14 C 0.1970(2) 1.1177(3) 0.4672(3) 0.0296(9) Uani 1 1 d . . . . .
H14 H 0.218564 1.183052 0.484315 0.036 Uiso 1 1 calc R U . . .
C15 C 0.1508(2) 1.1037(3) 0.5151(3) 0.0349(10) Uani 1 1 d . . . . .
H15 H 0.140921 1.159914 0.564706 0.042 Uiso 1 1 calc R U . . .
C16 C 0.2529(2) 1.0408(3) 0.3308(3) 0.0301(10) Uani 1 1 d . . . . .
H16 H 0.257547 0.978688 0.282539 0.036 Uiso 1 1 calc R U . . .
C17 C 0.2853(2) 1.1203(3) 0.3309(3) 0.0280(9) Uani 1 1 d . . . . .
H17 H 0.286901 1.184778 0.382771 0.034 Uiso 1 1 calc R U . . .
C18 C 0.3183(2) 1.1117(3) 0.2539(3) 0.0235(9) Uani 1 1 d . . . . .
C19 C 0.3043(2) 1.0214(3) 0.1616(3) 0.0244(9) Uani 1 1 d . . . . .
H19 H 0.274274 0.962732 0.148967 0.029 Uiso 1 1 calc R U . . .
C20 C 0.3337(2) 1.0173(3) 0.0897(3) 0.0250(9) Uani 1 1 d . . . . .
H20 H 0.323840 0.954719 0.028332 0.030 Uiso 1 1 calc R U . . .
N21 N 0.37596(17) 1.0977(2) 0.1012(2) 0.0218(7) Uani 1 1 d . . . . .
C22 C 0.3894(2) 1.1838(3) 0.1891(3) 0.0250(9) Uani 1 1 d . . . . .
H22 H 0.419390 1.241207 0.199385 0.030 Uiso 1 1 calc R U . . .
C23 C 0.3622(2) 1.1945(3) 0.2661(3) 0.0243(9) Uani 1 1 d . . . . .
H23 H 0.373453 1.257924 0.327048 0.029 Uiso 1 1 calc R U . . .
Cd24 Cd 0.41978(2) 1.08344(2) -0.02917(2) 0.02080(8) Uani 1 1 d . . . . .
N25 N 0.47424(18) 1.0674(2) -0.1492(3) 0.0240(7) Uani 1 1 d . . . . .
C26 C 0.4779(2) 0.9794(3) -0.2210(3) 0.0265(9) Uani 1 1 d . . . . .
H26 H 0.456579 0.920489 -0.223713 0.032 Uiso 1 1 calc R U . . .
C27 C 0.5112(2) 0.9711(3) -0.2909(3) 0.0273(9) Uani 1 1 d . . . . .
H27 H 0.512603 0.907301 -0.340535 0.033 Uiso 1 1 calc R U . . .
C28 C 0.5430(2) 1.0564(3) -0.2887(3) 0.0269(9) Uani 1 1 d . . . . .
C29 C 0.5393(2) 1.1468(3) -0.2138(3) 0.0319(10) Uani 1 1 d . . . . .
H29 H 0.560640 1.207096 -0.208414 0.038 Uiso 1 1 calc R U . . .
C30 C 0.5048(2) 1.1488(3) -0.1473(3) 0.0296(10) Uani 1 1 d . . . . .
H30 H 0.502445 1.211653 -0.097096 0.035 Uiso 1 1 calc R U . . .
C31 C 0.5777(2) 1.0459(3) -0.3645(3) 0.0310(10) Uani 1 1 d . . . . .
H31 H 0.578997 0.980534 -0.410414 0.037 Uiso 1 1 calc R U . . .
C32 C 0.6074(2) 1.1195(3) -0.3748(3) 0.0285(9) Uani 1 1 d . . . . .
H32 H 0.605884 1.184775 -0.328954 0.034 Uiso 1 1 calc R U . . .
C33 C 0.6422(2) 1.1096(3) -0.4501(3) 0.0290(9) Uani 1 1 d . . . . .
C34 C 0.6387(2) 1.0179(3) -0.5328(3) 0.0306(10) Uani 1 1 d . . . . .
H34 H 0.612252 0.958303 -0.542389 0.037 Uiso 1 1 calc R U . . .
C35 C 0.6733(2) 1.0129(3) -0.6007(3) 0.0292(9) Uani 1 1 d . . . . .
H35 H 0.668691 0.949929 -0.658086 0.035 Uiso 1 1 calc R U . . .
C36 C 0.7151(2) 1.0994(3) -0.5865(3) 0.0277(9) Uani 1 1 d . . . . .
C37 C 0.7180(2) 1.1909(3) -0.5033(3) 0.0306(10) Uani 1 1 d . . . . .
H37 H 0.745706 1.250768 -0.491547 0.037 Uiso 1 1 calc R U . . .
C38 C 0.6815(2) 1.1951(3) -0.4387(3) 0.0341(10) Uani 1 1 d . . . . .
H38 H 0.683106 1.258332 -0.384410 0.041 Uiso 1 1 calc R U . . .
C39 C 0.7523(2) 1.0899(3) -0.6580(3) 0.0296(10) Uani 1 1 d . . . . .
H39 H 0.737510 1.027195 -0.721221 0.036 Uiso 1 1 calc R U . . .
C40 C 0.8048(2) 1.1593(3) -0.6448(3) 0.0331(10) Uani 1 1 d . . . . .
H40 H 0.823196 1.221102 -0.579975 0.040 Uiso 1 1 calc R U . . .
C41 C 0.8358(2) 1.1453(3) -0.7251(3) 0.0279(9) Uani 1 1 d . . . . .
C42 C 0.8160(2) 1.0571(3) -0.8202(3) 0.0280(9) Uani 1 1 d . . . . .
H42 H 0.783499 1.000213 -0.833493 0.034 Uiso 1 1 calc R U . . .
C43 C 0.8428(2) 1.0512(3) -0.8950(3) 0.0279(9) Uani 1 1 d . . . . .
H43 H 0.827570 0.989540 -0.959479 0.034 Uiso 1 1 calc R U . . .
N44 N 0.88931(17) 1.1272(2) -0.8829(3) 0.0248(7) Uani 1 1 d . . . . .
C45 C 0.9103(3) 1.2117(3) -0.7908(4) 0.0404(12) Uani 1 1 d . . . . .
H45 H 0.943669 1.266793 -0.779328 0.049 Uiso 1 1 calc R U . . .
C46 C 0.8860(3) 1.2234(3) -0.7107(4) 0.0450(13) Uani 1 1 d . . . . .
H46 H 0.903686 1.284886 -0.645578 0.054 Uiso 1 1 calc R U . . .
O47 O -0.13499(14) 0.94470(19) 0.8959(2) 0.0248(6) Uani 1 1 d . . . . .
C48 C -0.1004(2) 0.8785(3) 0.8928(3) 0.0209(8) Uani 1 1 d . . . . .
O49 O -0.03573(14) 0.88628(19) 0.8977(2) 0.0239(6) Uani 1 1 d . . . . .
C50 C -0.1405(2) 0.7854(3) 0.8816(3) 0.0217(8) Uani 1 1 d . . . . .
C51 C -0.2065(2) 0.7792(3) 0.8947(3) 0.0236(9) Uani 1 1 d . . . . .
H51 H -0.228859 0.833130 0.905835 0.028 Uiso 1 1 calc R U . . .
C52 C -0.2400(2) 0.6962(3) 0.8919(3) 0.0280(9) Uani 1 1 d . . . . .
H52 H -0.284320 0.693636 0.903632 0.034 Uiso 1 1 calc R U . . .
C53 C -0.2087(2) 0.6165(3) 0.8719(4) 0.0333(10) Uani 1 1 d . . . . .
C54 C -0.1453(2) 0.6186(3) 0.8530(4) 0.0428(12) Uani 1 1 d . . . . .
H54 H -0.125350 0.562235 0.836147 0.051 Uiso 1 1 calc R U . . .
C55 C -0.1108(2) 0.7034(3) 0.8588(4) 0.0336(10) Uani 1 1 d . . . . .
H55 H -0.066410 0.705737 0.847147 0.040 Uiso 1 1 calc R U . . .
O56 O -0.24820(16) 0.5344(2) 0.8661(3) 0.0463(9) Uani 1 1 d . . . . .
C57 C -0.2133(2) 0.4703(3) 0.8936(4) 0.0332(10) Uani 1 1 d . . . . .
C58 C -0.2572(2) 0.3752(3) 0.8451(3) 0.0258(9) Uani 1 1 d . . . . .
H58 H -0.306731 0.358211 0.796833 0.031 Uiso 1 1 calc R U . . .
C59 C -0.2286(2) 0.3047(3) 0.8673(3) 0.0235(9) Uani 1 1 d . . . . .
H59 H -0.258531 0.238962 0.833233 0.028 Uiso 1 1 calc R U . . .
C60 C -0.1568(2) 0.3289(3) 0.9386(3) 0.0247(9) Uani 1 1 d . . . . .
C61 C -0.1143(2) 0.4263(3) 0.9899(4) 0.0408(12) Uani 1 1 d . . . . .
H61 H -0.065494 0.444201 1.040740 0.049 Uiso 1 1 calc R U . . .
C62 C -0.1419(3) 0.4971(3) 0.9682(4) 0.0493(13) Uani 1 1 d . . . . .
H62 H -0.112576 0.563400 1.003794 0.059 Uiso 1 1 calc R U . . .
C63 C -0.1256(2) 0.2511(3) 0.9586(3) 0.0223(9) Uani 1 1 d . . . . .
O64 O -0.16292(14) 0.16196(18) 0.9016(2) 0.0251(6) Uani 1 1 d . . . . .
O65 O -0.06244(15) 0.2771(2) 1.0314(2) 0.0289(6) Uani 1 1 d . . . . .
O66 O 0.36682(15) 0.91958(18) -0.1093(2) 0.0241(6) Uani 1 1 d . . . . .
C67 C 0.3995(2) 0.8530(3) -0.1091(3) 0.0223(8) Uani 1 1 d . . . . .
O68 O 0.46509(14) 0.85704(19) -0.1021(2) 0.0256(6) Uani 1 1 d . . . . .
C69 C 0.3573(2) 0.7623(3) -0.1184(3) 0.0233(9) Uani 1 1 d . . . . .
C70 C 0.2856(2) 0.7542(3) -0.1225(3) 0.0263(9) Uani 1 1 d . . . . .
H70 H 0.262463 0.805672 -0.122813 0.032 Uiso 1 1 calc R U . . .
C71 C 0.2476(2) 0.6731(3) -0.1261(3) 0.0303(10) Uani 1 1 d . . . . .
H71 H 0.199261 0.669408 -0.127119 0.036 Uiso 1 1 calc R U . . .
C72 C 0.2812(2) 0.5971(3) -0.1281(4) 0.0312(10) Uani 1 1 d . . . . .
C73 C 0.3516(2) 0.6026(3) -0.1258(4) 0.0330(10) Uani 1 1 d . . . . .
H73 H 0.373900 0.549764 -0.128197 0.040 Uiso 1 1 calc R U . . .
C74 C 0.3894(2) 0.6847(3) -0.1199(3) 0.0273(9) Uani 1 1 d . . . . .
H74 H 0.438276 0.688733 -0.116901 0.033 Uiso 1 1 calc R U . . .
O75 O 0.23710(16) 0.5154(2) -0.1389(3) 0.0433(8) Uani 1 1 d . . . . .
C76 C 0.2689(2) 0.4460(3) -0.1173(4) 0.0323(10) Uani 1 1 d . . . . .
C77 C 0.2360(2) 0.3476(3) -0.1917(4) 0.0347(10) Uani 1 1 d . . . . .
H77 H 0.195097 0.329276 -0.255888 0.042 Uiso 1 1 calc R U . . .
C78 C 0.2640(2) 0.2746(3) -0.1712(3) 0.0307(10) Uani 1 1 d . . . . .
H78 H 0.241291 0.206137 -0.221483 0.037 Uiso 1 1 calc R U . . .
C79 C 0.3238(2) 0.3013(3) -0.0792(3) 0.0255(9) Uani 1 1 d . . . . .
C80 C 0.3549(2) 0.4013(3) -0.0043(4) 0.0296(10) Uani 1 1 d . . . . .
H80 H 0.395600 0.420143 0.060321 0.036 Uiso 1 1 calc R U . . .
C81 C 0.3270(2) 0.4740(3) -0.0228(4) 0.0333(10) Uani 1 1 d . . . . .
H81 H 0.347726 0.542385 0.029241 0.040 Uiso 1 1 calc R U . . .
C82 C 0.3569(2) 0.2235(3) -0.0587(3) 0.0260(9) Uani 1 1 d . . . . .
O83 O 0.32389(15) 0.13306(19) -0.1225(2) 0.0280(6) Uani 1 1 d . . . . .
O84 O 0.41730(15) 0.25257(19) 0.0196(2) 0.0279(6) Uani 1 1 d . . . . .
O91 O 0.4106(3) 0.4174(3) -0.5232(3) 0.0922(16) Uani 1 1 d . . . . .
C92 C 0.4248(6) 0.5049(8) -0.4544(9) 0.058(2) Uani 0.646(12) 1 d . . P A 1
C93 C 0.4758(4) 0.5496(4) -0.3349(4) 0.0694(17) Uani 1 1 d . . . . .
H93A H 0.478216 0.620656 -0.296600 0.104 Uiso 1 1 calc R U . A 1
H93B H 0.456209 0.515294 -0.303432 0.104 Uiso 1 1 calc R U . A 1
H93C H 0.525234 0.541074 -0.329099 0.104 Uiso 1 1 calc R U . A 1
N94 N 0.3971(5) 0.5695(6) -0.4809(8) 0.054(2) Uani 0.646(12) 1 d . . P A 1
C96 C 0.4202(4) 0.6768(4) -0.4007(5) 0.081(2) Uani 1 1 d . . . . .
H96A H 0.394602 0.713760 -0.433367 0.121 Uiso 1 1 calc R U . A 1
H96B H 0.407831 0.686126 -0.339613 0.121 Uiso 1 1 calc R U . A 1
H96C H 0.473448 0.701511 -0.375938 0.121 Uiso 1 1 calc R U . A 1
C95 C 0.3535(4) 0.5331(5) -0.5955(5) 0.084(2) Uani 1 1 d . . . . .
H95A H 0.336178 0.587561 -0.604641 0.127 Uiso 1 1 calc R U . A 1
H95B H 0.384191 0.509224 -0.636420 0.127 Uiso 1 1 calc R U . A 1
H95C H 0.311121 0.478491 -0.621522 0.127 Uiso 1 1 calc R U . A 1
O85 O 0.43516(17) 0.6484(2) -0.7435(3) 0.0462(8) Uani 1 1 d . . . . .
C86 C 0.5006(3) 0.6830(3) -0.6838(4) 0.0376(11) Uani 1 1 d . . . . .
C87 C 0.5250(3) 0.7416(4) -0.5635(4) 0.0470(12) Uani 1 1 d . . . . .
H87A H 0.482567 0.758151 -0.545729 0.070 Uiso 1 1 calc R U . . .
H87B H 0.562140 0.803057 -0.535081 0.070 Uiso 1 1 calc R U . . .
H87C H 0.546097 0.701529 -0.531798 0.070 Uiso 1 1 calc R U . . .
N88 N 0.5527(2) 0.6716(3) -0.7237(3) 0.0435(10) Uani 1 1 d . . . . .
C89 C 0.5312(3) 0.6163(4) -0.8405(4) 0.0494(13) Uani 1 1 d . . . . .
H89A H 0.528703 0.545709 -0.863590 0.074 Uiso 1 1 calc R U . . .
H89B H 0.567657 0.643015 -0.859431 0.074 Uiso 1 1 calc R U . . .
H89C H 0.482855 0.623298 -0.876288 0.074 Uiso 1 1 calc R U . . .
C90 C 0.6312(3) 0.7098(5) -0.6575(5) 0.089(2) Uani 1 1 d . . . . .
H90A H 0.645689 0.781615 -0.630744 0.134 Uiso 1 1 calc R U . . .
H90B H 0.658754 0.676270 -0.700486 0.134 Uiso 1 1 calc R U . . .
H90C H 0.641971 0.697142 -0.596844 0.134 Uiso 1 1 calc R U . . .
C97 C 0.4013(11) 0.5007(16) -0.5159(17) 0.058(2) Uani 0.354(12) 1 d . . P A 2
N98 N 0.4278(8) 0.5778(9) -0.4135(12) 0.046(4) Uani 0.354(12) 1 d . . P A 2

loop_
_atom_site_aniso_label
_atom_site_aniso_U_11
_atom_site_aniso_U_22
_atom_site_aniso_U_33
_atom_site_aniso_U_23
_atom_site_aniso_U_13
_atom_site_aniso_U_12
Cd1 0.02243(17) 0.02458(16) 0.02950(17) 0.01927(13) 0.01507(13) 0.01001(12)
N2 0.0256(19) 0.037(2) 0.0272(19) 0.0224(17) 0.0113(16) 0.0072(16)
C3 0.030(2) 0.036(2) 0.035(2) 0.027(2) 0.019(2) 0.0163(19)
C4 0.033(3) 0.039(3) 0.041(3) 0.027(2) 0.023(2) 0.018(2)
C5 0.037(3) 0.042(3) 0.046(3) 0.029(2) 0.032(2) 0.016(2)
C6 0.047(3) 0.042(3) 0.059(3) 0.032(3) 0.034(3) 0.007(2)
C7 0.038(3) 0.031(2) 0.039(3) 0.017(2) 0.019(2) 0.002(2)
C8 0.044(3) 0.041(3) 0.042(3) 0.024(2) 0.028(2) 0.013(2)
C9 0.045(3) 0.045(3) 0.041(3) 0.028(2) 0.028(2) 0.020(2)
C10 0.029(2) 0.052(3) 0.043(3) 0.038(2) 0.018(2) 0.015(2)
C11 0.024(2) 0.046(3) 0.038(2) 0.030(2) 0.015(2) 0.015(2)
C12 0.030(2) 0.038(2) 0.030(2) 0.018(2) 0.017(2) 0.009(2)
C13 0.023(2) 0.038(2) 0.027(2) 0.017(2) 0.0116(19) 0.0035(19)
C14 0.023(2) 0.036(2) 0.028(2) 0.013(2) 0.0112(19) 0.0040(19)
C15 0.031(3) 0.051(3) 0.032(2) 0.022(2) 0.020(2) 0.017(2)
C16 0.032(2) 0.033(2) 0.032(2) 0.016(2) 0.019(2) 0.0083(19)
C17 0.032(2) 0.028(2) 0.027(2) 0.0113(19) 0.019(2) 0.0087(19)
C18 0.021(2) 0.024(2) 0.030(2) 0.0149(18) 0.0127(18) 0.0066(17)
C19 0.020(2) 0.025(2) 0.029(2) 0.0137(18) 0.0123(18) 0.0023(17)
C20 0.023(2) 0.024(2) 0.029(2) 0.0115(18) 0.0158(19) 0.0046(17)
N21 0.0186(17) 0.0249(18) 0.0284(18) 0.0154(15) 0.0135(15) 0.0056(14)
C22 0.025(2) 0.024(2) 0.032(2) 0.0161(19) 0.0156(19) 0.0069(17)
C23 0.025(2) 0.019(2) 0.026(2) 0.0083(17) 0.0111(18) 0.0043(17)
Cd24 0.02371(17) 0.02031(15) 0.03010(17) 0.01664(13) 0.01749(14) 0.00901(12)
N25 0.0258(19) 0.0248(18) 0.0282(18) 0.0152(15) 0.0150(16) 0.0077(15)
C26 0.030(2) 0.032(2) 0.032(2) 0.023(2) 0.018(2) 0.0103(19)
C27 0.029(2) 0.031(2) 0.031(2) 0.0192(19) 0.0155(19) 0.0117(19)
C28 0.027(2) 0.035(2) 0.029(2) 0.022(2) 0.0140(19) 0.0112(19)
C29 0.034(3) 0.031(2) 0.035(2) 0.018(2) 0.016(2) 0.0002(19)
C30 0.034(3) 0.028(2) 0.029(2) 0.0148(19) 0.015(2) 0.0039(19)
C31 0.035(3) 0.036(2) 0.034(2) 0.023(2) 0.018(2) 0.012(2)
C32 0.026(2) 0.036(2) 0.029(2) 0.019(2) 0.0134(19) 0.0094(19)
C33 0.025(2) 0.040(3) 0.029(2) 0.020(2) 0.0131(19) 0.0080(19)
C34 0.024(2) 0.042(3) 0.036(2) 0.030(2) 0.010(2) 0.0029(19)
C35 0.025(2) 0.037(2) 0.028(2) 0.017(2) 0.0121(19) 0.0056(19)
C36 0.027(2) 0.039(2) 0.031(2) 0.025(2) 0.0171(19) 0.0128(19)
C37 0.032(2) 0.034(2) 0.035(2) 0.020(2) 0.020(2) 0.0088(19)
C38 0.039(3) 0.038(3) 0.035(2) 0.022(2) 0.020(2) 0.010(2)
C39 0.028(2) 0.039(3) 0.033(2) 0.022(2) 0.019(2) 0.013(2)
C40 0.034(3) 0.036(2) 0.033(2) 0.015(2) 0.019(2) 0.007(2)
C41 0.029(2) 0.037(2) 0.029(2) 0.021(2) 0.0177(19) 0.0092(19)
C42 0.028(2) 0.028(2) 0.040(3) 0.020(2) 0.022(2) 0.0103(18)
C43 0.030(2) 0.027(2) 0.035(2) 0.0160(19) 0.021(2) 0.0084(18)
N44 0.0229(18) 0.0284(19) 0.033(2) 0.0191(16) 0.0169(16) 0.0098(15)
C45 0.046(3) 0.034(3) 0.048(3) 0.019(2) 0.030(2) 0.001(2)
C46 0.055(3) 0.034(3) 0.035(3) 0.005(2) 0.028(2) -0.009(2)
O47 0.0252(15) 0.0260(15) 0.0331(16) 0.0189(13) 0.0157(13) 0.0105(12)
C48 0.023(2) 0.026(2) 0.020(2) 0.0147(17) 0.0122(17) 0.0081(17)
O49 0.0206(15) 0.0333(16) 0.0297(15) 0.0217(13) 0.0144(12) 0.0084(12)
C50 0.022(2) 0.022(2) 0.026(2) 0.0151(17) 0.0092(18) 0.0070(17)
C51 0.022(2) 0.028(2) 0.031(2) 0.0203(19) 0.0138(18) 0.0115(17)
C52 0.019(2) 0.034(2) 0.043(3) 0.027(2) 0.0140(19) 0.0087(18)
C53 0.024(2) 0.030(2) 0.058(3) 0.031(2) 0.015(2) 0.0090(19)
C54 0.029(3) 0.030(2) 0.086(4) 0.038(3) 0.027(3) 0.019(2)
C55 0.025(2) 0.031(2) 0.059(3) 0.028(2) 0.023(2) 0.0135(19)
O56 0.0217(17) 0.0402(18) 0.097(3) 0.053(2) 0.0182(17) 0.0117(14)
C57 0.027(2) 0.029(2) 0.056(3) 0.031(2) 0.015(2) 0.0100(19)
C58 0.020(2) 0.024(2) 0.036(2) 0.0164(19) 0.0119(19) 0.0043(17)
C59 0.024(2) 0.022(2) 0.031(2) 0.0162(18) 0.0137(19) 0.0055(17)
C60 0.026(2) 0.024(2) 0.031(2) 0.0178(18) 0.0132(19) 0.0089(18)
C61 0.025(2) 0.031(3) 0.058(3) 0.027(2) 0.000(2) 0.001(2)
C62 0.029(3) 0.030(3) 0.080(4) 0.034(3) 0.003(3) 0.000(2)
C63 0.022(2) 0.028(2) 0.029(2) 0.0193(19) 0.0147(19) 0.0090(18)
O64 0.0237(15) 0.0199(15) 0.0348(16) 0.0163(13) 0.0112(13) 0.0050(12)
O65 0.0253(16) 0.0280(16) 0.0352(16) 0.0198(13) 0.0079(14) 0.0063(13)
O66 0.0329(16) 0.0166(14) 0.0319(15) 0.0137(12) 0.0201(13) 0.0090(12)
C67 0.025(2) 0.025(2) 0.020(2) 0.0119(17) 0.0119(17) 0.0045(17)
O68 0.0246(16) 0.0305(15) 0.0311(15) 0.0191(13) 0.0162(13) 0.0069(12)
C69 0.027(2) 0.020(2) 0.032(2) 0.0150(18) 0.0182(19) 0.0088(17)
C70 0.026(2) 0.022(2) 0.042(2) 0.0200(19) 0.019(2) 0.0132(18)
C71 0.018(2) 0.030(2) 0.053(3) 0.026(2) 0.018(2) 0.0099(18)
C72 0.023(2) 0.029(2) 0.057(3) 0.031(2) 0.019(2) 0.0091(18)
C73 0.026(2) 0.028(2) 0.059(3) 0.029(2) 0.020(2) 0.0163(19)
C74 0.024(2) 0.024(2) 0.042(2) 0.0186(19) 0.019(2) 0.0093(18)
O75 0.0275(17) 0.0323(17) 0.095(3) 0.0470(18) 0.0292(18) 0.0139(14)
C76 0.029(2) 0.027(2) 0.064(3) 0.034(2) 0.028(2) 0.0140(19)
C77 0.029(2) 0.036(3) 0.052(3) 0.030(2) 0.018(2) 0.012(2)
C78 0.037(3) 0.025(2) 0.043(3) 0.022(2) 0.022(2) 0.0109(19)
C79 0.028(2) 0.024(2) 0.041(2) 0.022(2) 0.023(2) 0.0085(18)
C80 0.027(2) 0.030(2) 0.044(3) 0.024(2) 0.021(2) 0.0117(19)
C81 0.030(3) 0.022(2) 0.055(3) 0.020(2) 0.024(2) 0.0075(19)
C82 0.026(2) 0.025(2) 0.041(3) 0.021(2) 0.024(2) 0.0090(19)
O83 0.0292(16) 0.0218(15) 0.0418(17) 0.0203(14) 0.0168(14) 0.0105(13)
O84 0.0237(16) 0.0245(15) 0.0417(17) 0.0200(14) 0.0141(14) 0.0075(12)
O91 0.122(4) 0.038(2) 0.055(3) -0.004(2) -0.004(3) 0.035(2)
C92 0.058(6) 0.044(5) 0.049(7) 0.012(6) 0.009(5) 0.014(4)
C93 0.082(5) 0.056(4) 0.052(3) 0.028(3) 0.003(3) 0.014(3)
N94 0.060(5) 0.041(5) 0.057(6) 0.023(4) 0.018(5) 0.013(4)
C96 0.104(6) 0.037(3) 0.085(5) 0.027(3) 0.020(4) 0.020(3)
C95 0.094(5) 0.077(5) 0.058(4) 0.032(4) 0.004(4) 0.013(4)
O85 0.0262(19) 0.054(2) 0.054(2) 0.0237(18) 0.0147(16) 0.0059(16)
C86 0.039(3) 0.033(3) 0.048(3) 0.024(2) 0.022(2) 0.007(2)
C87 0.047(3) 0.049(3) 0.043(3) 0.021(2) 0.017(2) 0.012(2)
N88 0.032(2) 0.048(2) 0.050(3) 0.024(2) 0.018(2) 0.0051(19)
C89 0.045(3) 0.051(3) 0.052(3) 0.020(3) 0.027(3) 0.007(2)
C90 0.021(3) 0.120(6) 0.076(4) 0.014(4) 0.013(3) 0.000(3)
C97 0.058(6) 0.044(5) 0.049(7) 0.012(6) 0.009(5) 0.014(4)
N98 0.056(9) 0.027(8) 0.034(9) -0.001(7) 0.017(7) 0.010(6)

loop_
_atom_type_symbol
_atom_type_description
_atom_type_scat_dispersion_real
_atom_type_scat_dispersion_imag
_atom_type_scat_source
C C 0.0033 0.0016 'International Tables Vol C Tables 4.2.6.8 and 6.1.1.4'
H H 0.0000 0.0000 'International Tables Vol C Tables 4.2.6.8 and 6.1.1.4'
N N 0.0061 0.0033 'International Tables Vol C Tables 4.2.6.8 and 6.1.1.4'
O O 0.0106 0.0060 'International Tables Vol C Tables 4.2.6.8 and 6.1.1.4'
Cd Cd -0.8075 1.2024 'International Tables Vol C Tables 4.2.6.8 and 6.1.1.4'

loop_
_geom_angle_atom_site_label_1
_geom_angle_atom_site_label_2
_geom_angle_atom_site_label_3
_geom_angle
_geom_angle_site_symmetry_1
_geom_angle_site_symmetry_3
O47 Cd1 O49 105.25(9) . 2_577
O47 Cd1 O64 96.40(9) . 1_565
O49 Cd1 O64 156.15(9) 2_577 1_565
O47 Cd1 N2 101.50(10) . .
O49 Cd1 N2 92.21(10) 2_577 .
O64 Cd1 N2 93.19(10) 1_565 .
O47 Cd1 N44 85.35(10) . 1_457
O49 Cd1 N44 80.51(10) 2_577 1_457
O64 Cd1 N44 91.57(10) 1_565 1_457
N2 Cd1 N44 171.16(12) . 1_457
O47 Cd1 O65 150.61(9) . 1_565
O49 Cd1 O65 101.51(9) 2_577 1_565
O64 Cd1 O65 55.38(9) 1_565 1_565
N2 Cd1 O65 89.28(10) . 1_565
N44 Cd1 O65 87.30(10) 1_457 1_565
O47 Cd1 C63 123.79(11) . 1_565
O49 Cd1 C63 129.23(11) 2_577 1_565
O64 Cd1 C63 27.60(10) 1_565 1_565
N2 Cd1 C63 90.37(11) . 1_565
N44 Cd1 C63 90.40(11) 1_457 1_565
O65 Cd1 C63 27.82(10) 1_565 1_565
C3 N2 C7 117.3(3) . .
C3 N2 Cd1 120.4(2) . .
C7 N2 Cd1 121.1(3) . .
N2 C3 C4 123.4(4) . .
N2 C3 H3 118.3 . .
C4 C3 H3 118.3 . .
C3 C4 C5 120.2(4) . .
C3 C4 H4 119.9 . .
C5 C4 H4 119.9 . .
C6 C5 C4 115.7(4) . .
C6 C5 C8 121.9(4) . .
C4 C5 C8 121.8(4) . .
C7 C6 C5 121.1(4) . .
C7 C6 H6 119.4 . .
C5 C6 H6 119.4 . .
N2 C7 C6 121.9(4) . .
N2 C7 H7 119.0 . .
C6 C7 H7 119.0 . .
C5 C8 C9 118.9(4) . .
C5 C8 C9 115.4(3) . 2_576
C9 C8 C9 89.7(3) . 2_576
C5 C8 H8 110.4 . .
C9 C8 H8 110.4 . .
C9 C8 H8 110.4 2_576 .
C10 C9 C8 118.5(4) . .
C10 C9 C8 114.7(3) . 2_576
C8 C9 C8 90.3(3) . 2_576
C10 C9 H9 110.6 . .
C8 C9 H9 110.6 . .
C8 C9 H9 110.6 2_576 .
C11 C10 C15 118.5(4) . .
C11 C10 C9 114.9(4) . .
C15 C10 C9 125.8(4) . .
C10 C11 C12 121.3(4) . .
C10 C11 H11 119.4 . .
C12 C11 H11 119.4 . .
C11 C12 C13 121.2(4) . .
C11 C12 H12 119.4 . .
C13 C12 H12 119.4 . .
C12 C13 C14 117.6(3) . .
C12 C13 C16 117.8(4) . .
C14 C13 C16 124.5(4) . .
C15 C14 C13 120.1(4) . .
C15 C14 H14 119.9 . .
C13 C14 H14 119.9 . .
C10 C15 C14 121.1(4) . .
C10 C15 H15 119.5 . .
C14 C15 H15 119.5 . .
C17 C16 C13 129.6(4) . .
C17 C16 H16 115.2 . .
C13 C16 H16 115.2 . .
C16 C17 C18 122.5(4) . .
C16 C17 H17 118.7 . .
C18 C17 H17 118.7 . .
C23 C18 C19 116.4(3) . .
C23 C18 C17 121.6(3) . .
C19 C18 C17 121.9(3) . .
C20 C19 C18 120.2(3) . .
C20 C19 H19 119.9 . .
C18 C19 H19 119.9 . .
N21 C20 C19 123.5(4) . .
N21 C20 H20 118.3 . .
C19 C20 H20 118.3 . .
C22 N21 C20 116.4(3) . .
C22 N21 Cd24 122.9(2) . .
C20 N21 Cd24 120.7(2) . .
N21 C22 C23 123.9(3) . .
N21 C22 H22 118.0 . .
C23 C22 H22 118.0 . .
C22 C23 C18 119.6(4) . .
C22 C23 H23 120.2 . .
C18 C23 H23 120.2 . .
O66 Cd24 O68 117.55(10) . 2_675
O66 Cd24 N25 94.91(10) . .
O68 Cd24 N25 87.95(10) 2_675 .
O66 Cd24 N21 85.19(10) . .
O68 Cd24 N21 86.94(10) 2_675 .
N25 Cd24 N21 174.28(11) . .
O66 Cd24 O83 99.77(9) . 1_565
O68 Cd24 O83 142.68(9) 2_675 1_565
N25 Cd24 O83 89.47(10) . 1_565
N21 Cd24 O83 96.15(10) . 1_565
O66 Cd24 O84 153.46(10) . 1_565
O68 Cd24 O84 87.71(9) 2_675 1_565
N25 Cd24 O84 93.98(10) . 1_565
N21 Cd24 O84 88.39(10) . 1_565
O83 Cd24 O84 55.35(9) 1_565 1_565
O66 Cd24 C82 127.01(11) . 1_565
O68 Cd24 C82 115.20(11) 2_675 1_565
N25 Cd24 C82 91.62(11) . 1_565
N21 Cd24 C82 92.88(11) . 1_565
O83 Cd24 C82 27.68(11) 1_565 1_565
O84 Cd24 C82 27.67(10) 1_565 1_565
C30 N25 C26 117.2(3) . .
C30 N25 Cd24 119.6(3) . .
C26 N25 Cd24 123.2(2) . .
N25 C26 C27 122.6(4) . .
N25 C26 H26 118.7 . .
C27 C26 H26 118.7 . .
C26 C27 C28 120.0(4) . .
C26 C27 H27 120.0 . .
C28 C27 H27 120.0 . .
C29 C28 C27 116.8(3) . .
C29 C28 C31 124.1(4) . .
C27 C28 C31 119.2(4) . .
C30 C29 C28 119.7(4) . .
C30 C29 H29 120.1 . .
C28 C29 H29 120.1 . .
N25 C30 C29 123.7(4) . .
N25 C30 H30 118.2 . .
C29 C30 H30 118.2 . .
C32 C31 C28 125.9(4) . .
C32 C31 H31 117.0 . .
C28 C31 H31 117.0 . .
C31 C32 C33 126.2(4) . .
C31 C32 H32 116.9 . .
C33 C32 H32 116.9 . .
C38 C33 C34 117.8(4) . .
C38 C33 C32 118.9(4) . .
C34 C33 C32 123.2(4) . .
C35 C34 C33 120.8(4) . .
C35 C34 H34 119.6 . .
C33 C34 H34 119.6 . .
C34 C35 C36 121.2(4) . .
C34 C35 H35 119.4 . .
C36 C35 H35 119.4 . .
C37 C36 C35 117.3(3) . .
C37 C36 C39 123.6(4) . .
C35 C36 C39 119.0(4) . .
C38 C37 C36 120.9(4) . .
C38 C37 H37 119.5 . .
C36 C37 H37 119.5 . .
C37 C38 C33 121.9(4) . .
C37 C38 H38 119.1 . .
C33 C38 H38 119.1 . .
C40 C39 C36 127.2(4) . .
C40 C39 H39 116.4 . .
C36 C39 H39 116.4 . .
C39 C40 C41 123.5(4) . .
C39 C40 H40 118.3 . .
C41 C40 H40 118.3 . .
C42 C41 C46 115.7(4) . .
C42 C41 C40 123.5(4) . .
C46 C41 C40 120.7(4) . .
C43 C42 C41 120.6(4) . .
C43 C42 H42 119.7 . .
C41 C42 H42 119.7 . .
N44 C43 C42 123.9(4) . .
N44 C43 H43 118.0 . .
C42 C43 H43 118.0 . .
C45 N44 C43 116.2(3) . .
C45 N44 Cd1 124.5(3) . 1_653
C43 N44 Cd1 119.3(3) . 1_653
N44 C45 C46 123.4(4) . .
N44 C45 H45 118.3 . .
C46 C45 H45 118.3 . .
C45 C46 C41 120.2(4) . .
C45 C46 H46 119.9 . .
C41 C46 H46 119.9 . .
C48 O47 Cd1 118.1(2) . .
O49 C48 O47 123.9(3) . .
O49 C48 C50 118.9(3) . .
O47 C48 C50 117.2(3) . .
C48 O49 Cd1 131.6(2) . 2_577
C51 C50 C55 118.8(3) . .
C51 C50 C48 121.5(3) . .
C55 C50 C48 119.7(3) . .
C52 C51 C50 121.0(4) . .
C52 C51 H51 119.5 . .
C50 C51 H51 119.5 . .
C51 C52 C53 119.4(4) . .
C51 C52 H52 120.3 . .
C53 C52 H52 120.3 . .
C54 C53 C52 120.9(4) . .
C54 C53 O56 123.8(4) . .
C52 C53 O56 115.2(4) . .
C53 C54 C55 119.4(4) . .
C53 C54 H54 120.3 . .
C55 C54 H54 120.3 . .
C54 C55 C50 120.4(4) . .
C54 C55 H55 119.8 . .
C50 C55 H55 119.8 . .
C57 O56 C53 121.3(3) . .
C58 C57 O56 114.3(4) . .
C58 C57 C62 120.6(4) . .
O56 C57 C62 125.1(4) . .
C57 C58 C59 119.5(4) . .
C57 C58 H58 120.2 . .
C59 C58 H58 120.2 . .
C60 C59 C58 120.8(4) . .
C60 C59 H59 119.6 . .
C58 C59 H59 119.6 . .
C59 C60 C61 118.8(4) . .
C59 C60 C63 120.2(3) . .
C61 C60 C63 120.9(4) . .
C62 C61 C60 121.0(4) . .
C62 C61 H61 119.5 . .
C60 C61 H61 119.5 . .
C61 C62 C57 119.2(4) . .
C61 C62 H62 120.4 . .
C57 C62 H62 120.4 . .
O64 C63 O65 122.5(3) . .
O64 C63 C60 118.7(3) . .
O65 C63 C60 118.8(3) . .
O64 C63 Cd1 59.22(19) . 1_545
O65 C63 Cd1 63.37(19) . 1_545
C60 C63 Cd1 175.2(3) . 1_545
C63 O64 Cd1 93.2(2) . 1_545
C63 O65 Cd1 88.8(2) . 1_545
C67 O66 Cd24 126.2(2) . .
O66 C67 O68 124.7(3) . .
O66 C67 C69 117.5(3) . .
O68 C67 C69 117.9(3) . .
C67 O68 Cd24 138.0(2) . 2_675
C70 C69 C74 118.0(3) . .
C70 C69 C67 121.1(3) . .
C74 C69 C67 120.9(3) . .
C71 C70 C69 121.5(4) . .
C71 C70 H70 119.3 . .
C69 C70 H70 119.3 . .
C70 C71 C72 118.9(4) . .
C70 C71 H71 120.5 . .
C72 C71 H71 120.5 . .
C73 C72 C71 120.7(4) . .
C73 C72 O75 124.2(4) . .
C71 C72 O75 115.0(3) . .
C74 C73 C72 119.8(4) . .
C74 C73 H73 120.1 . .
C72 C73 H73 120.1 . .
C73 C74 C69 121.1(4) . .
C73 C74 H74 119.4 . .
C69 C74 H74 119.4 . .
C72 O75 C76 119.8(3) . .
C77 C76 C81 121.5(4) . .
C77 C76 O75 116.6(4) . .
C81 C76 O75 121.8(4) . .
C76 C77 C78 118.8(4) . .
C76 C77 H77 120.6 . .
C78 C77 H77 120.6 . .
C79 C78 C77 120.6(4) . .
C79 C78 H78 119.7 . .
C77 C78 H78 119.7 . .
C78 C79 C80 119.3(4) . .
C78 C79 C82 121.1(4) . .
C80 C79 C82 119.5(4) . .
C81 C80 C79 120.6(4) . .
C81 C80 H80 119.7 . .
C79 C80 H80 119.7 . .
C76 C81 C80 119.2(4) . .
C76 C81 H81 120.4 . .
C80 C81 H81 120.4 . .
O84 C82 O83 123.3(4) . .
O84 C82 C79 118.2(3) . .
O83 C82 C79 118.5(4) . .
O84 C82 Cd24 62.0(2) . 1_545
O83 C82 Cd24 61.3(2) . 1_545
C79 C82 Cd24 177.0(3) . 1_545
C82 O83 Cd24 91.0(2) . 1_545
C82 O84 Cd24 90.4(2) . 1_545
O91 C92 N94 120.0(11) . .
O91 C92 C93 125.1(9) . .
N94 C92 C93 114.9(9) . .
C92 C93 H93A 109.5 . .
C92 C93 H93B 109.5 . .
H93A C93 H93B 109.5 . .
C92 C93 H93C 109.5 . .
H93A C93 H93C 109.5 . .
H93B C93 H93C 109.5 . .
C92 N94 C95 117.3(9) . .
C92 N94 C96 120.1(10) . .
C95 N94 C96 121.8(7) . .
N94 C96 H96A 109.5 . .
N94 C96 H96B 109.5 . .
H96A C96 H96B 109.5 . .
N94 C96 H96C 109.5 . .
H96A C96 H96C 109.5 . .
H96B C96 H96C 109.5 . .
N94 C95 H95A 109.5 . .
N94 C95 H95B 109.5 . .
H95A C95 H95B 109.5 . .
N94 C95 H95C 109.5 . .
H95A C95 H95C 109.5 . .
H95B C95 H95C 109.5 . .
O85 C86 N88 120.7(4) . .
O85 C86 C87 121.6(4) . .
N88 C86 C87 117.7(4) . .
C86 C87 H87A 109.5 . .
C86 C87 H87B 109.5 . .
H87A C87 H87B 109.5 . .
C86 C87 H87C 109.5 . .
H87A C87 H87C 109.5 . .
H87B C87 H87C 109.5 . .
C86 N88 C90 123.6(4) . .
C86 N88 C89 119.5(4) . .
C90 N88 C89 116.9(4) . .
N88 C89 H89A 109.5 . .
N88 C89 H89B 109.5 . .
H89A C89 H89B 109.5 . .
N88 C89 H89C 109.5 . .
H89A C89 H89C 109.5 . .
H89B C89 H89C 109.5 . .
N88 C90 H90A 109.5 . .
N88 C90 H90B 109.5 . .
H90A C90 H90B 109.5 . .
N88 C90 H90C 109.5 . .
H90A C90 H90C 109.5 . .
H90B C90 H90C 109.5 . .
O91 C97 N98 114.2(19) . .
O91 C97 C95 134.5(16) . .
N98 C97 C95 110.1(17) . .
C97 N98 C96 116.4(17) . .
C97 N98 C93 111.4(14) . .
C96 N98 C93 130.4(10) . .

loop_
_geom_bond_atom_site_label_1
_geom_bond_atom_site_label_2
_geom_bond_distance
_geom_bond_site_symmetry_2
Cd1 O47 2.246(3) .
Cd1 O49 2.253(3) 2_577
Cd1 O64 2.331(3) 1_565
Cd1 N2 2.365(3) .
Cd1 N44 2.380(3) 1_457
Cd1 O65 2.423(3) 1_565
Cd1 C63 2.710(4) 1_565
N2 C3 1.331(5) .
N2 C7 1.352(5) .
C3 C4 1.379(5) .
C3 H3 0.9500 .
C4 C5 1.393(5) .
C4 H4 0.9500 .
C5 C6 1.387(6) .
C5 C8 1.520(6) .
C6 C7 1.382(6) .
C6 H6 0.9500 .
C7 H7 0.9500 .
C8 C9 1.550(6) .
C8 C9 1.632(6) 2_576
C8 H8 1.0000 .
C9 C10 1.518(6) .
C9 H9 1.0000 .
C10 C11 1.368(6) .
C10 C15 1.389(6) .
C11 C12 1.373(5) .
C11 H11 0.9500 .
C12 C13 1.400(6) .
C12 H12 0.9500 .
C13 C14 1.401(6) .
C13 C16 1.452(5) .
C14 C15 1.389(5) .
C14 H14 0.9500 .
C15 H15 0.9500 .
C16 C17 1.338(5) .
C16 H16 0.9500 .
C17 C18 1.466(5) .
C17 H17 0.9500 .
C18 C23 1.394(5) .
C18 C19 1.398(5) .
C19 C20 1.365(5) .
C19 H19 0.9500 .
C20 N21 1.352(5) .
C20 H20 0.9500 .
N21 C22 1.332(5) .
N21 Cd24 2.323(3) .
C22 C23 1.380(5) .
C22 H22 0.9500 .
C23 H23 0.9500 .
Cd24 O66 2.251(2) .
Cd24 O68 2.278(3) 2_675
Cd24 N25 2.320(3) .
Cd24 O83 2.379(3) 1_565
Cd24 O84 2.393(3) 1_565
Cd24 C82 2.711(4) 1_565
N25 C30 1.336(5) .
N25 C26 1.342(5) .
C26 C27 1.378(5) .
C26 H26 0.9500 .
C27 C28 1.398(5) .
C27 H27 0.9500 .
C28 C29 1.385(6) .
C28 C31 1.468(5) .
C29 C30 1.373(5) .
C29 H29 0.9500 .
C30 H30 0.9500 .
C31 C32 1.330(5) .
C31 H31 0.9500 .
C32 C33 1.465(5) .
C32 H32 0.9500 .
C33 C38 1.391(6) .
C33 C34 1.396(6) .
C34 C35 1.381(5) .
C34 H34 0.9500 .
C35 C36 1.407(5) .
C35 H35 0.9500 .
C36 C37 1.402(6) .
C36 C39 1.450(5) .
C37 C38 1.369(5) .
C37 H37 0.9500 .
C38 H38 0.9500 .
C39 C40 1.334(5) .
C39 H39 0.9500 .
C40 C41 1.466(5) .
C40 H40 0.9500 .
C41 C42 1.384(6) .
C41 C46 1.391(6) .
C42 C43 1.362(5) .
C42 H42 0.9500 .
C43 N44 1.341(5) .
C43 H43 0.9500 .
N44 C45 1.330(5) .
C45 C46 1.383(6) .
C45 H45 0.9500 .
C46 H46 0.9500 .
O47 C48 1.267(4) .
C48 O49 1.254(4) .
C48 C50 1.500(5) .
C50 C51 1.383(5) .
C50 C55 1.391(5) .
C51 C52 1.374(5) .
C51 H51 0.9500 .
C52 C53 1.380(6) .
C52 H52 0.9500 .
C53 C54 1.374(6) .
C53 O56 1.389(5) .
C54 C55 1.383(6) .
C54 H54 0.9500 .
C55 H55 0.9500 .
O56 C57 1.385(5) .
C57 C58 1.380(5) .
C57 C62 1.389(6) .
C58 C59 1.384(5) .
C58 H58 0.9500 .
C59 C60 1.383(5) .
C59 H59 0.9500 .
C60 C61 1.393(5) .
C60 C63 1.495(5) .
C61 C62 1.378(6) .
C61 H61 0.9500 .
C62 H62 0.9500 .
C63 O64 1.257(4) .
C63 O65 1.265(5) .
O66 C67 1.258(4) .
C67 O68 1.264(4) .
C67 C69 1.501(5) .
C69 C70 1.395(5) .
C69 C74 1.395(5) .
C70 C71 1.379(5) .
C70 H70 0.9500 .
C71 C72 1.389(5) .
C71 H71 0.9500 .
C72 C73 1.379(5) .
C72 O75 1.391(4) .
C73 C74 1.374(5) .
C73 H73 0.9500 .
C74 H74 0.9500 .
O75 C76 1.392(5) .
C76 C77 1.371(6) .
C76 C81 1.373(6) .
C77 C78 1.404(6) .
C77 H77 0.9500 .
C78 C79 1.372(6) .
C78 H78 0.9500 .
C79 C80 1.387(6) .
C79 C82 1.512(5) .
C80 C81 1.385(6) .
C80 H80 0.9500 .
C81 H81 0.9500 .
C82 O84 1.259(5) .
C82 O83 1.260(5) .
O91 C92 1.228(11) .
O91 C97 1.28(2) .
C92 N94 1.324(16) .
C92 C93 1.547(11) .
C93 N98 1.518(18) .
C93 H93A 0.9800 .
C93 H93B 0.9800 .
C93 H93C 0.9800 .
N94 C95 1.476(11) .
N94 C96 1.482(10) .
C96 N98 1.482(15) .
C96 H96A 0.9800 .
C96 H96B 0.9800 .
C96 H96C 0.9800 .
C95 C97 1.57(2) .
C95 H95A 0.9800 .
C95 H95B 0.9800 .
C95 H95C 0.9800 .
O85 C86 1.228(5) .
C86 N88 1.337(6) .
C86 C87 1.510(6) .
C87 H87A 0.9800 .
C87 H87B 0.9800 .
C87 H87C 0.9800 .
N88 C90 1.457(6) .
N88 C89 1.472(6) .
C89 H89A 0.9800 .
C89 H89B 0.9800 .
C89 H89C 0.9800 .
C90 H90A 0.9800 .
C90 H90B 0.9800 .
C90 H90C 0.9800 .
C97 N98 1.36(3) .
